data_9001182
loop_
_publ_author_name
'Post, J. E.'
'Appleman, D. E.'

_publ_section_title
;
 Chalcophanite, ZnMn3O7.3(H2O): New crystal-structure determinations
 Note: U(1,2) of O3 altered to match symmetry constraints
;
_journal_name_full 'American Mineralogist'
_journal_page_first 1401
_journal_page_last 1404
_journal_volume 73
_journal_year 1988
_chemical_compound_source 'Sterling Hill, New Jersey'
_chemical_formula_sum 'H6 Mn3 O10 Zn'
_chemical_name_mineral Chalcophanite
_space_group_IT_number 148
_symmetry_space_group_name_Hall '-R 3'
_symmetry_space_group_name_H-M 'R -3 :H'
_cell_angle_alpha 90
_cell_angle_beta 90
_cell_angle_gamma 120
_cell_formula_units_Z 6
_cell_length_a 7.541
_cell_length_b 7.541
_cell_length_c 20.824
_cell_volume 1025.540
_database_code_amcsd 0001205
_exptl_crystal_density_diffrn 3.850
_cod_original_sg_symbol_H-M 'R -3'
_cod_original_formula_sum 'Mn3 Zn O10 H6'
_cod_database_code 9001182

loop_
_space_group_symop_operation_xyz
x,y,z
2/3+x,1/3+y,1/3+z
1/3+x,2/3+y,2/3+z
y,-x+y,-z
2/3+y,1/3-x+y,1/3-z
1/3+y,2/3-x+y,2/3-z
-x+y,-x,z
2/3-x+y,1/3-x,1/3+z
1/3-x+y,2/3-x,2/3+z
-x,-y,-z
2/3-x,1/3-y,1/3-z
1/3-x,2/3-y,2/3-z
-y,x-y,z
2/3-y,1/3+x-y,1/3+z
1/3-y,2/3+x-y,2/3+z
x-y,x,-z
2/3+x-y,1/3+x,1/3-z
1/3+x-y,2/3+x,2/3-z

loop_
_atom_site_aniso_label
_atom_site_aniso_U_11
_atom_site_aniso_U_22
_atom_site_aniso_U_33
_atom_site_aniso_U_12
_atom_site_aniso_U_13
_atom_site_aniso_U_23
Mn 0.00520 0.00550 0.00650 0.00280 0.00000 -0.00001
Zn 0.01020 0.01020 0.00990 0.00510 0.00000 0.00000
O1 0.00940 0.00650 0.00760 0.00410 0.00070 -0.00030
O2 0.00980 0.00870 0.00890 0.00540 0.00120 -0.00080
O3 0.00950 0.00950 0.00630 0.00475 0.00000 0.00000
Wat4 0.01690 0.01660 0.01280 0.00690 -0.00100 9.00070

loop_
_atom_site_label
_atom_site_fract_x
_atom_site_fract_y
_atom_site_fract_z
_atom_site_type_symbol
_atom_site_attached_hydrogens
Mn 0.71873 0.57764 0.99951 Mn 0
Zn 0.00000 0.00000 0.09995 Zn 0
O1 0.52817 0.62287 0.04701 O 0
O2 0.26021 0.20621 0.05036 O 0
O3 0.00000 0.00000 0.71224 O 0
Wat4 0.17910 0.92996 0.16463 O 2

loop_
_cod_changelog_entry_id
_cod_changelog_entry_author
_cod_changelog_entry_date
_cod_changelog_entry_text
1
;cod-tools version 3.8.0
Id: cif_guess_AMCSD_atom_types 9574 2023-05-10 09:00:05Z saulius
;
2023-05-10T18:47:09+03:00
;Derived atom types and hydrogen counts
from atom names that follow the AMCSD naming convention
(Wat == water, O-H == hydroxyl).
;

loop_
_cod_related_entry_id
_cod_related_entry_database
_cod_related_entry_code
1 AMCSD 0001205
